data_7106265
loop_
_publ_author_name
'Xin Yu'
'Aaron Mailman'
'Paul A. Dube'
'Abdeljalil Assoud'
'Richard T. Oakley'

_publ_section_title
;
 The first semiquinone-bridged bisdithiazolyl radical conductor: a canted
 antiferromagnet displaying a spin-flop transition
;
_journal_name_full Chem.Commun.
_journal_page_first 4655
_journal_paper_doi 10.1039/c1cc10598a
_journal_volume 47
_journal_year 2011
_chemical_formula_sum 'C12 H5 N2 O S4'
_chemical_formula_weight 321.42
_chemical_name_systematic
;
?
;
_space_group_IT_number 19
_symmetry_cell_setting orthorhombic
_symmetry_space_group_name_Hall 'P 2ac 2ab'
_symmetry_space_group_name_H-M 'P 21 21 21'
_atom_sites_solution_hydrogens geom
_atom_sites_solution_primary direct
_atom_sites_solution_secondary difmap
_audit_creation_method SHELXL-97
_cell_angle_alpha 90.00
_cell_angle_beta 90.00
_cell_angle_gamma 90.00
_cell_formula_units_Z 4
_cell_length_a 6.8011(7)
_cell_length_b 11.3785(12)
_cell_length_c 15.6252(16)
_cell_measurement_temperature 296(2)
_cell_volume 1209.2(2)
_computing_structure_refinement 'SHELXL-97 (Sheldrick, 2008)'
_computing_structure_solution 'SHELXS-97 (Sheldrick, 2008)'
_diffrn_ambient_temperature 296(2)
_diffrn_measured_fraction_theta_full 0.985
_diffrn_measured_fraction_theta_max 0.985
_diffrn_radiation_monochromator graphite
_diffrn_radiation_source 'fine-focus sealed tube'
_diffrn_radiation_type MoK\a
_diffrn_radiation_wavelength 0.71073
_diffrn_reflns_av_R_equivalents 0.0444
_diffrn_reflns_av_sigmaI/netI 0.0675
_diffrn_reflns_limit_h_max 9
_diffrn_reflns_limit_h_min -9
_diffrn_reflns_limit_k_max 15
_diffrn_reflns_limit_k_min -10
_diffrn_reflns_limit_l_max 21
_diffrn_reflns_limit_l_min -21
_diffrn_reflns_number 7891
_diffrn_reflns_theta_full 30.00
_diffrn_reflns_theta_max 30.00
_diffrn_reflns_theta_min 3.16
_exptl_absorpt_coefficient_mu 0.774
_exptl_absorpt_correction_T_max 0.9847
_exptl_absorpt_correction_T_min 0.7787
_exptl_absorpt_correction_type empirical
_exptl_absorpt_process_details APEXII
_exptl_crystal_colour black
_exptl_crystal_density_diffrn 1.766
_exptl_crystal_density_method 'not measured'
_exptl_crystal_description needle
_exptl_crystal_F_000 652
_exptl_crystal_size_max 0.34
_exptl_crystal_size_mid 0.04
_exptl_crystal_size_min 0.02
_refine_diff_density_max 0.402
_refine_diff_density_min -0.358
_refine_diff_density_rms 0.082
_refine_ls_abs_structure_details 'Flack H D (1983), Acta Cryst. A39, 876-881'
_refine_ls_abs_structure_Flack 0.06(13)
_refine_ls_extinction_coef 0.00190(18)
_refine_ls_extinction_expression Fc^*^=kFc[1+0.001xFc^2^\l^3^/sin(2\q)]^-1/4^
_refine_ls_extinction_method SHELXL
_refine_ls_goodness_of_fit_ref 1.126
_refine_ls_hydrogen_treatment constr
_refine_ls_matrix_type full
_refine_ls_number_parameters 174
_refine_ls_number_reflns 3431
_refine_ls_number_restraints 0
_refine_ls_restrained_S_all 1.126
_refine_ls_R_factor_all 0.0818
_refine_ls_R_factor_gt 0.0547
_refine_ls_shift/su_max 0.000
_refine_ls_shift/su_mean 0.000
_refine_ls_structure_factor_coef Fsqd
_refine_ls_weighting_details 'calc w=1/[\s^2^(Fo^2^)+(0.0018P)^2^+0.7165P] where P=(Fo^2^+2Fc^2^)/3'
_refine_ls_weighting_scheme calc
_refine_ls_wR_factor_gt 0.0739
_refine_ls_wR_factor_ref 0.0868
_reflns_number_gt 2505
_reflns_number_total 3431
_reflns_threshold_expression >2sigma(I)
_cod_data_source_file c1cc10598a.txt
_cod_data_source_block xy_3_32_0m
_cod_depositor_comments
;
The following automatic conversions were performed:

'_refine_ls_hydrogen_treatment' value 'contr' was replaced with the
value 'constr' as specified in the replacement file
'src/cod-tools/trunk/data/replacement-values/replacement_values.lst'.

Automatic conversion script
Id: cif_fix_values 5376 2017-05-30 11:51:03Z andrius 
;
_cod_original_sg_symbol_H-M P2_12_12_1
_cod_database_code 7106265

loop_
_symmetry_equiv_pos_as_xyz
'x, y, z'
'-x+1/2, -y, z+1/2'
'-x, y+1/2, -z+1/2'
'x+1/2, -y+1/2, -z'

loop_
_atom_site_label
_atom_site_type_symbol
_atom_site_fract_x
_atom_site_fract_y
_atom_site_fract_z
_atom_site_U_iso_or_equiv
_atom_site_adp_type
_atom_site_occupancy
_atom_site_symmetry_multiplicity
_atom_site_calc_flag
_atom_site_refinement_flags
_atom_site_disorder_assembly
_atom_site_disorder_group
S1 S 0.46322(18) 0.86271(8) 0.33077(6) 0.0397(2) Uani 1 1 d . . .
S2 S 0.46431(18) 0.67786(8) 0.33540(6) 0.0381(2) Uani 1 1 d . . .
S3 S 0.4530(2) 0.58297(9) 0.76120(6) 0.0411(3) Uani 1 1 d . . .
S4 S 0.4504(2) 0.47018(7) 0.65607(6) 0.0406(3) Uani 1 1 d . . .
O1 O 0.4809(5) 0.9076(2) 0.61103(16) 0.0411(7) Uani 1 1 d . . .
N1 N 0.4663(6) 0.8905(2) 0.43338(18) 0.0355(7) Uani 1 1 d . . .
N2 N 0.4614(6) 0.7065(2) 0.71063(17) 0.0352(7) Uani 1 1 d . . .
C1 C 0.4716(6) 0.8108(3) 0.5771(2) 0.0292(8) Uani 1 1 d . . .
C2 C 0.4620(6) 0.7005(3) 0.6262(2) 0.0275(7) Uani 1 1 d . . .
C3 C 0.4555(6) 0.5881(3) 0.5844(2) 0.0292(7) Uani 1 1 d . . .
C4 C 0.4565(7) 0.5757(3) 0.4957(2) 0.0275(7) Uani 1 1 d . . .
C5 C 0.4646(6) 0.6803(3) 0.4470(2) 0.0293(7) Uani 1 1 d . . .
C6 C 0.4680(6) 0.7950(3) 0.4831(2) 0.0288(7) Uani 1 1 d . . .
C7 C 0.4428(6) 0.4579(3) 0.4551(2) 0.0291(8) Uani 1 1 d . . .
C8 C 0.2740(6) 0.3903(3) 0.4662(2) 0.0355(9) Uani 1 1 d . . .
H8A H 0.1696 0.4198 0.4980 0.043 Uiso 1 1 calc R . .
C9 C 0.2605(7) 0.2787(3) 0.4299(2) 0.0416(10) Uani 1 1 d . . .
H9A H 0.1469 0.2342 0.4367 0.050 Uiso 1 1 calc R . .
C10 C 0.4182(7) 0.2346(3) 0.3836(2) 0.0454(12) Uani 1 1 d . . .
H10A H 0.4109 0.1597 0.3600 0.054 Uiso 1 1 calc R . .
C11 C 0.5842(7) 0.3007(3) 0.3723(2) 0.0424(11) Uani 1 1 d . . .
H11A H 0.6889 0.2704 0.3410 0.051 Uiso 1 1 calc R . .
C12 C 0.5975(6) 0.4130(3) 0.4074(2) 0.0370(10) Uani 1 1 d . . .
H12A H 0.7102 0.4579 0.3988 0.044 Uiso 1 1 calc R . .

loop_
_atom_site_aniso_label
_atom_site_aniso_U_11
_atom_site_aniso_U_22
_atom_site_aniso_U_33
_atom_site_aniso_U_23
_atom_site_aniso_U_13
_atom_site_aniso_U_12
S1 0.0476(6) 0.0343(4) 0.0370(5) 0.0096(4) -0.0030(6) -0.0036(5)
S2 0.0500(6) 0.0341(5) 0.0301(5) 0.0012(4) 0.0014(6) -0.0021(5)
S3 0.0584(7) 0.0374(5) 0.0275(5) 0.0028(4) -0.0011(6) 0.0022(6)
S4 0.0618(7) 0.0269(4) 0.0332(5) 0.0027(4) 0.0025(6) 0.0030(5)
O1 0.055(2) 0.0233(11) 0.0452(15) -0.0069(12) -0.0002(16) 0.0007(14)
N1 0.043(2) 0.0261(14) 0.0379(17) 0.0030(13) -0.0028(18) -0.0042(16)
N2 0.046(2) 0.0314(15) 0.0285(15) -0.0065(13) -0.0017(17) -0.0013(18)
C1 0.029(2) 0.0249(15) 0.0338(19) -0.0036(15) 0.0005(18) 0.0000(17)
C2 0.0287(19) 0.0264(16) 0.0275(16) -0.0016(14) -0.0010(19) 0.0027(17)
C3 0.034(2) 0.0208(14) 0.0330(18) 0.0009(14) 0.0002(19) 0.0011(19)
C4 0.035(2) 0.0223(15) 0.0250(17) -0.0006(13) 0.0018(18) 0.0010(18)
C5 0.0309(19) 0.0283(16) 0.0287(17) 0.0004(14) 0.0007(19) -0.0011(18)
C6 0.0290(19) 0.0232(15) 0.0342(18) 0.0031(15) -0.0007(19) -0.0012(16)
C7 0.039(2) 0.0236(16) 0.0245(17) 0.0007(14) 0.0002(18) -0.0003(18)
C8 0.046(3) 0.031(2) 0.030(2) 0.0001(17) 0.0011(19) -0.0027(18)
C9 0.059(3) 0.028(2) 0.037(2) -0.0004(19) -0.003(2) -0.011(2)
C10 0.085(4) 0.0223(17) 0.029(2) -0.0022(16) 0.001(2) -0.005(2)
C11 0.065(3) 0.0302(19) 0.032(2) -0.0030(18) 0.009(2) 0.008(2)
C12 0.047(3) 0.0291(19) 0.035(2) -0.0036(18) 0.0058(19) -0.0005(18)

loop_
_atom_type_symbol
_atom_type_description
_atom_type_scat_dispersion_real
_atom_type_scat_dispersion_imag
_atom_type_scat_source
C C 0.0033 0.0016 'International Tables Vol C Tables 4.2.6.8 and 6.1.1.4'
H H 0.0000 0.0000 'International Tables Vol C Tables 4.2.6.8 and 6.1.1.4'
N N 0.0061 0.0033 'International Tables Vol C Tables 4.2.6.8 and 6.1.1.4'
O O 0.0106 0.0060 'International Tables Vol C Tables 4.2.6.8 and 6.1.1.4'
S S 0.1246 0.1234 'International Tables Vol C Tables 4.2.6.8 and 6.1.1.4'

loop_
_geom_angle_atom_site_label_1
_geom_angle_atom_site_label_2
_geom_angle_atom_site_label_3
_geom_angle
_geom_angle_site_symmetry_1
_geom_angle_site_symmetry_3
_geom_angle_publ_flag
N1 S1 S2 99.18(11) . . ?
C5 S2 S1 91.07(12) . . ?
N2 S3 S4 98.68(11) . . ?
C3 S4 S3 91.84(11) . . ?
C6 N1 S1 114.5(2) . . ?
C2 N2 S3 116.3(2) . . ?
O1 C1 C2 122.9(3) . . ?
O1 C1 C6 122.7(3) . . ?
C2 C1 C6 114.4(3) . . ?
N2 C2 C3 120.1(3) . . ?
N2 C2 C1 118.5(3) . . ?
C3 C2 C1 121.5(3) . . ?
C4 C3 C2 122.9(3) . . ?
C4 C3 S4 124.0(3) . . ?
C2 C3 S4 113.1(2) . . ?
C3 C4 C5 116.7(3) . . ?
C3 C4 C7 121.1(3) . . ?
C5 C4 C7 122.2(3) . . ?
C4 C5 C6 124.1(3) . . ?
C4 C5 S2 121.6(2) . . ?
C6 C5 S2 114.3(2) . . ?
N1 C6 C5 121.0(3) . . ?
N1 C6 C1 118.6(3) . . ?
C5 C6 C1 120.3(3) . . ?
C12 C7 C8 119.2(3) . . ?
C12 C7 C4 121.0(4) . . ?
C8 C7 C4 119.8(4) . . ?
C7 C8 C9 120.5(4) . . ?
C10 C9 C8 119.4(4) . . ?
C11 C10 C9 120.4(4) . . ?
C10 C11 C12 120.5(4) . . ?
C7 C12 C11 120.0(4) . . ?

loop_
_geom_bond_atom_site_label_1
_geom_bond_atom_site_label_2
_geom_bond_distance
_geom_bond_site_symmetry_2
_geom_bond_publ_flag
S1 N1 1.634(3) . ?
S1 S2 2.1046(12) . ?
S2 C5 1.745(3) . ?
S3 N2 1.614(3) . ?
S3 S4 2.0847(13) . ?
S4 C3 1.749(3) . ?
O1 C1 1.225(4) . ?
N1 C6 1.336(4) . ?
N2 C2 1.320(4) . ?
C1 C2 1.473(4) . ?
C1 C6 1.479(5) . ?
C2 C3 1.437(4) . ?
C3 C4 1.393(4) . ?
C4 C5 1.413(4) . ?
C4 C7 1.485(4) . ?
C5 C6 1.423(4) . ?
C7 C12 1.387(5) . ?
C7 C8 1.393(5) . ?
C8 C9 1.393(5) . ?
C9 C10 1.388(6) . ?
C10 C11 1.367(6) . ?
C11 C12 1.394(5) . ?
